data_4074784
loop_
_publ_author_name
'Kissounko, Denis'
'Epshteyn, Albert'
'Fettinger, James C.'
'Sita, Lawrence R.'

_publ_section_title
;
 Synthesis and Formal Ring-Opening Reactions of
 (\h5-C5Me5)Zr[\h2-CH2CH(C6H5)][N(iPr)C(Me)N(iPr)], a Base-Free
 \h2-Styrene Complex of Zirconium
;
_journal_issue 2
_journal_name_full Organometallics
_journal_page_first 531
_journal_paper_doi 10.1021/om0508785
_journal_volume 25
_journal_year 2006
_chemical_formula_sum 'C34 H46 N2 Zr'
_chemical_formula_weight 573.95
_chemical_name_systematic
; 
 ? 
;
_space_group_IT_number 14
_symmetry_cell_setting monoclinic
_symmetry_space_group_name_Hall '-P 2yn'
_symmetry_space_group_name_H-M 'P 1 21/n 1'
_atom_sites_solution_hydrogens geom
_atom_sites_solution_primary direct
_atom_sites_solution_secondary difmap
_audit_creation_method SHELXL-97
_cell_angle_alpha 90.00
_cell_angle_beta 103.3060(10)
_cell_angle_gamma 90.00
_cell_formula_units_Z 8
_cell_length_a 19.1742(7)
_cell_length_b 16.8611(6)
_cell_length_c 19.2395(7)
_cell_measurement_reflns_used 9097
_cell_measurement_temperature 173(2)
_cell_measurement_theta_max 27.175
_cell_measurement_theta_min 2.416
_cell_volume 6053.1(4)
_computing_cell_refinement 'Bruker SMART'
_computing_data_collection 'Bruker SMART'
_computing_data_reduction 'Bruker SAINT'
_computing_molecular_graphics 'Bruker SHELXTL'
_computing_publication_material 'Bruker SHELXTL'
_computing_structure_refinement 'SHELXL-97 (Sheldrick, 1997)'
_computing_structure_solution 'SHELXS-97 (Sheldrick, 1990)'
_diffrn_ambient_temperature 173(2)
_diffrn_measured_fraction_theta_full 1.000
_diffrn_measured_fraction_theta_max 1.000
_diffrn_measurement_device_type 'CCD area detector'
_diffrn_measurement_method 'phi and omega scans'
_diffrn_radiation_monochromator graphite
_diffrn_radiation_source 'fine-focus sealed tube'
_diffrn_radiation_type MoK\a
_diffrn_radiation_wavelength 0.71073
_diffrn_reflns_av_R_equivalents 0.0709
_diffrn_reflns_av_sigmaI/netI 0.0540
_diffrn_reflns_limit_h_max 24
_diffrn_reflns_limit_h_min -24
_diffrn_reflns_limit_k_max 21
_diffrn_reflns_limit_k_min -21
_diffrn_reflns_limit_l_max 24
_diffrn_reflns_limit_l_min -24
_diffrn_reflns_number 54134
_diffrn_reflns_theta_full 27.50
_diffrn_reflns_theta_max 27.50
_diffrn_reflns_theta_min 2.09
_exptl_absorpt_coefficient_mu 0.387
_exptl_absorpt_correction_T_max 0.9656
_exptl_absorpt_correction_T_min 0.8288
_exptl_absorpt_correction_type 'Empirical, SADABS (multi-scan)'
_exptl_crystal_colour Purple
_exptl_crystal_density_diffrn 1.260
_exptl_crystal_density_meas 0
_exptl_crystal_density_method 'not measured'
_exptl_crystal_description Rod
_exptl_crystal_F_000 2432
_exptl_crystal_size_max 0.50
_exptl_crystal_size_mid 0.11
_exptl_crystal_size_min 0.09
_refine_diff_density_max 1.126
_refine_diff_density_min -0.726
_refine_diff_density_rms 0.081
_refine_ls_extinction_method none
_refine_ls_goodness_of_fit_ref 1.022
_refine_ls_hydrogen_treatment mixed
_refine_ls_matrix_type full
_refine_ls_number_parameters 1041
_refine_ls_number_reflns 13893
_refine_ls_number_restraints 6
_refine_ls_restrained_S_all 1.022
_refine_ls_R_factor_all 0.0826
_refine_ls_R_factor_gt 0.0381
_refine_ls_shift/su_max 0.003
_refine_ls_shift/su_mean 0.000
_refine_ls_structure_factor_coef Fsqd
_refine_ls_weighting_details 'calc w=1/[\s^2^(Fo^2^)+(0.0531P)^2^+0.3854P] where P=(Fo^2^+2Fc^2^)/3'
_refine_ls_weighting_scheme calc
_refine_ls_wR_factor_gt 0.0874
_refine_ls_wR_factor_ref 0.1029
_reflns_number_gt 9325
_reflns_number_total 13893
_reflns_threshold_expression >2sigma(I)
_cod_data_source_file om0508785si20051011_035708.cif
_cod_data_source_block cmpd4
_cod_depositor_comments
;
The following automatic conversions were performed:

'_symmetry_cell_setting' value 'Monoclinic' changed to 'monoclinic'
according to /home/saulius/struct/CIF-dictionaries/cif_core.dic
dictionary named 'cif_core.dic' version 2.4.1 from 2010-06-29.

Automatic conversion script
Id: cif_fix_values 1715 2011-07-08 13:25:40Z adriana 
;
_cod_original_sg_symbol_H-M P2(1)/n
_cod_database_code 4074784

loop_
_symmetry_equiv_pos_as_xyz
'x, y, z'
'-x+1/2, y+1/2, -z+1/2'
'-x, -y, -z'
'x-1/2, -y-1/2, z-1/2'

loop_
_atom_site_label
_atom_site_type_symbol
_atom_site_fract_x
_atom_site_fract_y
_atom_site_fract_z
_atom_site_U_iso_or_equiv
_atom_site_adp_type
_atom_site_occupancy
_atom_site_symmetry_multiplicity
_atom_site_calc_flag
_atom_site_refinement_flags
_atom_site_disorder_assembly
_atom_site_disorder_group
Zr1 Zr 0.747407(12) 0.174272(14) 0.169111(12) 0.02243(7) Uani 1 1 d . A 1
N1 N 0.78224(12) 0.10078(13) 0.26880(11) 0.0289(5) Uani 1 1 d . A 1
N2 N 0.66720(11) 0.13225(13) 0.22912(12) 0.0298(5) Uani 1 1 d . A 1
C1 C 0.60819(16) 0.35984(16) 0.04157(15) 0.0326(6) Uani 1 1 d . A 1
H1 H 0.6411(14) 0.3527(16) 0.0134(14) 0.029(7) Uiso 1 1 d . B 1
C2 C 0.54061(16) 0.38766(18) 0.01057(16) 0.0383(7) Uani 1 1 d . A 1
H2 H 0.5264(16) 0.3984(18) -0.0413(17) 0.048(9) Uiso 1 1 d . C 1
C3 C 0.49100(17) 0.39883(19) 0.05197(16) 0.0412(7) Uani 1 1 d . A 1
H3 H 0.4453(17) 0.4165(18) 0.0317(16) 0.044(9) Uiso 1 1 d . D 1
C4 C 0.51105(16) 0.38281(18) 0.12372(16) 0.0382(7) Uani 1 1 d . A 1
H4 H 0.4755(16) 0.3917(17) 0.1542(15) 0.041(8) Uiso 1 1 d . E 1
C5 C 0.57909(15) 0.35545(17) 0.15486(14) 0.0327(6) Uani 1 1 d . A 1
H5 H 0.5900(15) 0.3443(16) 0.2061(15) 0.035(8) Uiso 1 1 d . F 1
C6 C 0.62979(14) 0.34113(14) 0.11439(13) 0.0280(6) Uani 1 1 d . A 1
C7 C 0.70199(14) 0.30945(15) 0.14440(14) 0.0277(6) Uani 1 1 d . A 1
H7 H 0.7338(15) 0.3193(15) 0.1166(14) 0.028(7) Uiso 1 1 d . G 1
C8 C 0.73330(14) 0.30872(15) 0.21957(14) 0.0274(5) Uani 1 1 d . A 1
H8 H 0.6998(13) 0.3194(15) 0.2523(13) 0.023(7) Uiso 1 1 d . H 1
C9 C 0.80311(14) 0.28466(15) 0.24875(14) 0.0280(6) Uani 1 1 d . A 1
C10 C 0.84617(15) 0.25705(17) 0.20044(15) 0.0320(6) Uani 1 1 d . A 1
H10A H 0.8931(15) 0.2339(16) 0.2232(14) 0.034(7) Uiso 1 1 d . I 1
H10B H 0.8487(14) 0.2970(16) 0.1587(15) 0.033(7) Uiso 1 1 d . J 1
C11 C 0.83015(14) 0.28219(15) 0.32755(14) 0.0292(6) Uani 1 1 d . A 1
C12 C 0.78523(16) 0.27259(17) 0.37458(15) 0.0340(6) Uani 1 1 d . A 1
H12 H 0.7368(16) 0.2646(18) 0.3574(15) 0.041(8) Uiso 1 1 d . K 1
C13 C 0.81173(18) 0.27227(19) 0.44802(17) 0.0430(7) Uani 1 1 d . A 1
H13 H 0.7808(16) 0.2674(17) 0.4796(16) 0.039(8) Uiso 1 1 d . L 1
C14 C 0.88481(18) 0.28053(19) 0.47650(18) 0.0452(8) Uani 1 1 d . A 1
H14 H 0.9036(18) 0.278(2) 0.5262(18) 0.058(10) Uiso 1 1 d . M 1
C15 C 0.92929(18) 0.28980(19) 0.43149(18) 0.0465(8) Uani 1 1 d . A 1
H15 H 0.978(2) 0.293(2) 0.4478(19) 0.071(12) Uiso 1 1 d . N 1
C16 C 0.90321(16) 0.29170(18) 0.35804(17) 0.0388(7) Uani 1 1 d . A 1
H16 H 0.9353(15) 0.3003(16) 0.3277(15) 0.033(8) Uiso 1 1 d . O 1
CNT1 C 0.74957(7) 0.10440(7) 0.07035(6) 0.000 Uiso 0.00 1 d P A 1
C17 C 0.77719(14) 0.04924(15) 0.10655(13) 0.0289(6) Uani 1 1 d . A 1
C18 C 0.70240(14) 0.06188(15) 0.08076(13) 0.0298(6) Uani 1 1 d . A 1
C19 C 0.69288(14) 0.13281(16) 0.04054(13) 0.0304(6) Uani 1 1 d . A 1
C20 C 0.76148(14) 0.16510(16) 0.04185(13) 0.0304(6) Uani 1 1 d . A 1
C21 C 0.81390(14) 0.11297(16) 0.08207(14) 0.0301(6) Uani 1 1 d . A 1
C22 C 0.80867(19) -0.02597(18) 0.14136(18) 0.0386(7) Uani 1 1 d . A 1
H22A H 0.7868(16) -0.0421(18) 0.1782(16) 0.042(9) Uiso 1 1 d . P 1
H22B H 0.858(2) -0.022(2) 0.166(2) 0.073(12) Uiso 1 1 d . Q 1
H22C H 0.8044(15) -0.0644(18) 0.1082(16) 0.039(8) Uiso 1 1 d . R 1
C23 C 0.64612(18) 0.00232(19) 0.08882(19) 0.0383(7) Uani 1 1 d . A 1
H23A H 0.6561(18) -0.044(2) 0.0728(19) 0.061(11) Uiso 1 1 d . S 1
H23B H 0.601(2) 0.016(2) 0.065(2) 0.068(12) Uiso 1 1 d . T 1
H23C H 0.644(2) -0.005(2) 0.136(2) 0.084(14) Uiso 1 1 d . U 1
C24 C 0.62276(18) 0.1644(2) -0.00325(17) 0.0405(7) Uani 1 1 d . A 1
H24A H 0.6051(17) 0.206(2) 0.0207(17) 0.051(9) Uiso 1 1 d . V 1
H24B H 0.592(2) 0.124(3) -0.018(2) 0.082(14) Uiso 1 1 d . W 1
H24C H 0.628(2) 0.188(3) -0.048(3) 0.101(16) Uiso 1 1 d . X 1
C25 C 0.7763(2) 0.2363(2) 0.00106(18) 0.0425(8) Uani 1 1 d . A 1
H25A H 0.7758(18) 0.222(2) -0.0497(19) 0.061(10) Uiso 1 1 d . Y 1
H25B H 0.8214(19) 0.259(2) 0.0212(17) 0.053(10) Uiso 1 1 d . Z 1
H25C H 0.744(2) 0.273(2) 0.0004(19) 0.064(11) Uiso 1 1 d . A 1
C26 C 0.89339(17) 0.1182(2) 0.08993(19) 0.0418(7) Uani 1 1 d . A 1
H26A H 0.9203(19) 0.100(2) 0.1361(19) 0.062(11) Uiso 1 1 d . B 1
H26B H 0.906(2) 0.170(2) 0.080(2) 0.070(12) Uiso 1 1 d . C 1
H26C H 0.910(2) 0.082(2) 0.054(2) 0.079(12) Uiso 1 1 d . D 1
C27 C 0.71460(15) 0.08377(15) 0.27024(14) 0.0305(6) Uani 1 1 d . A 1
C28 C 0.6927(2) 0.0132(2) 0.3087(2) 0.0492(9) Uani 1 1 d . A 1
H28A H 0.7333(17) -0.022(2) 0.3278(16) 0.045(9) Uiso 1 1 d . E 1
H28B H 0.654(2) -0.011(2) 0.2763(19) 0.057(11) Uiso 1 1 d . F 1
H28C H 0.6790(19) 0.029(2) 0.3457(19) 0.057(11) Uiso 1 1 d . G 1
C29 C 0.84217(16) 0.05491(17) 0.31152(15) 0.0354(6) Uani 1 1 d . A 1
H29 H 0.8327(13) -0.0021(15) 0.2987(13) 0.022(6) Uiso 1 1 d . H 1
C30 C 0.91217(17) 0.0778(2) 0.29256(19) 0.0444(8) Uani 1 1 d . A 1
H30A H 0.9049(15) 0.0753(17) 0.2428(16) 0.035(8) Uiso 1 1 d . I 1
H30B H 0.9509(16) 0.0430(18) 0.3146(16) 0.043(8) Uiso 1 1 d . J 1
H30C H 0.9269(17) 0.135(2) 0.3075(16) 0.051(9) Uiso 1 1 d . K 1
C31 C 0.8505(2) 0.0677(2) 0.39139(17) 0.0481(8) Uani 1 1 d . A 1
H31A H 0.8641(16) 0.119(2) 0.4047(15) 0.041(9) Uiso 1 1 d . L 1
H31B H 0.888(2) 0.030(2) 0.4156(19) 0.064(11) Uiso 1 1 d . M 1
H31C H 0.8049(17) 0.0579(18) 0.4072(16) 0.046(9) Uiso 1 1 d . N 1
C32 C 0.59090(15) 0.12934(18) 0.22868(16) 0.0362(7) Uani 1 1 d . A 1
H32 H 0.5761(15) 0.0762(18) 0.2372(15) 0.038(8) Uiso 1 1 d . O 1
C33 C 0.54649(17) 0.1559(2) 0.15698(19) 0.0422(7) Uani 1 1 d . A 1
H33A H 0.5616(16) 0.2067(19) 0.1404(15) 0.044(9) Uiso 1 1 d . P 1
H33B H 0.4993(18) 0.1616(18) 0.1613(16) 0.049(9) Uiso 1 1 d . Q 1
H33C H 0.5484(17) 0.114(2) 0.1206(17) 0.053(9) Uiso 1 1 d . R 1
C34 C 0.5766(2) 0.1811(2) 0.2889(2) 0.0492(8) Uani 1 1 d . A 1
H34A H 0.6038(19) 0.163(2) 0.334(2) 0.061(11) Uiso 1 1 d . S 1
H34B H 0.531(2) 0.180(2) 0.2889(19) 0.067(12) Uiso 1 1 d . T 1
H34C H 0.5895(17) 0.239(2) 0.2800(17) 0.053(10) Uiso 1 1 d . U 1
Zr41 Zr 0.303893(13) 0.002543(14) 0.248723(13) 0.02316(7) Uani 1 1 d . V 2
N41 N 0.20455(11) 0.07565(13) 0.20809(12) 0.0297(5) Uani 1 1 d . V 2
N42 N 0.24278(11) 0.05354(13) 0.32492(11) 0.0299(5) Uani 1 1 d . V 2
C41 C 0.43332(16) -0.17707(17) 0.39331(16) 0.0374(7) Uani 1 1 d . V 2
H41 H 0.4589(16) -0.1761(17) 0.3572(15) 0.037(8) Uiso 1 1 d . W 2
C42 C 0.46604(18) -0.20145(18) 0.46163(18) 0.0441(8) Uani 1 1 d . V 2
H42 H 0.5164(18) -0.2146(19) 0.4700(17) 0.055(10) Uiso 1 1 d . X 2
C43 C 0.42822(18) -0.20621(19) 0.51404(17) 0.0444(8) Uani 1 1 d . V 2
H43 H 0.4509(15) -0.2223(17) 0.5626(16) 0.040(8) Uiso 1 1 d . Y 2
C44 C 0.35625(18) -0.18792(19) 0.49665(17) 0.0450(8) Uani 1 1 d . V 2
H44 H 0.3289(15) -0.1957(16) 0.5289(15) 0.029(8) Uiso 1 1 d . Z 2
C45 C 0.32288(17) -0.16361(18) 0.42800(16) 0.0370(7) Uani 1 1 d . V 2
H45 H 0.2778(17) -0.1539(18) 0.4209(16) 0.039(9) Uiso 1 1 d . A 2
C46 C 0.36072(15) -0.15595(15) 0.37455(15) 0.0328(6) Uani 1 1 d . V 2
C47 C 0.32832(15) -0.12866(15) 0.30171(15) 0.0299(6) Uani 1 1 d . V 2
H47 H 0.3554(14) -0.1401(15) 0.2709(14) 0.023(7) Uiso 1 1 d . B 2
C48 C 0.25238(14) -0.12842(15) 0.27190(14) 0.0276(6) Uani 1 1 d . V 2
H48 H 0.2234(12) -0.1394(13) 0.3005(12) 0.009(6) Uiso 1 1 d . C 2
C49 C 0.22221(13) -0.10890(14) 0.20154(13) 0.0248(5) Uani 1 1 d . V 2
C50 C 0.27016(15) -0.08631(16) 0.15590(14) 0.0283(6) Uani 1 1 d . V 2
H50A H 0.2488(13) -0.0676(15) 0.1096(14) 0.021(6) Uiso 1 1 d . D 2
H50B H 0.3104(15) -0.1207(17) 0.1583(14) 0.034(8) Uiso 1 1 d . E 2
C51 C 0.14266(13) -0.10541(14) 0.17548(13) 0.0247(5) Uani 1 1 d . V 2
C52 C 0.09700(15) -0.09046(17) 0.22090(15) 0.0334(6) Uani 1 1 d . V 2
H52 H 0.1167(14) -0.0771(16) 0.2706(15) 0.033(7) Uiso 1 1 d . F 2
C53 C 0.02324(16) -0.09174(19) 0.19489(16) 0.0386(7) Uani 1 1 d . V 2
H53 H -0.0043(16) -0.0811(17) 0.2266(16) 0.044(9) Uiso 1 1 d . G 2
C54 C -0.00659(16) -0.10704(19) 0.12395(16) 0.0390(7) Uani 1 1 d . V 2
H54 H -0.0569(16) -0.1073(17) 0.1107(15) 0.041(8) Uiso 1 1 d . H 2
C55 C 0.03792(15) -0.11979(17) 0.07842(15) 0.0352(6) Uani 1 1 d . V 2
H55 H 0.0177(15) -0.1306(17) 0.0282(15) 0.037(8) Uiso 1 1 d . I 2
C56 C 0.11133(15) -0.11897(16) 0.10364(14) 0.0300(6) Uani 1 1 d . V 2
H56 H 0.1434(15) -0.1265(16) 0.0699(15) 0.034(8) Uiso 1 1 d . J 2
CNT2 C 0.40395(6) 0.06663(7) 0.24088(7) 0.000 Uiso 0.00 1 d P V 2
C57 C 0.36851(14) 0.12017(15) 0.20927(14) 0.0292(6) Uani 1 1 d . V 2
C58 C 0.39398(14) 0.11397(15) 0.28462(14) 0.0302(6) Uani 1 1 d . V 2
C59 C 0.43397(14) 0.04268(16) 0.29957(14) 0.0311(6) Uani 1 1 d . V 2
C60 C 0.43182(14) 0.00425(15) 0.23334(15) 0.0320(6) Uani 1 1 d . V 2
C61 C 0.39150(14) 0.05209(16) 0.17758(14) 0.0302(6) Uani 1 1 d . V 2
C62 C 0.33484(19) 0.19386(18) 0.17256(19) 0.0387(7) Uani 1 1 d . V 2
H62A H 0.3695(17) 0.2357(19) 0.1822(15) 0.044(9) Uiso 1 1 d . K 2
H62B H 0.297(2) 0.208(2) 0.1904(19) 0.065(12) Uiso 1 1 d . L 2
H62C H 0.3191(19) 0.188(2) 0.120(2) 0.064(11) Uiso 1 1 d . M 2
C63 C 0.38801(19) 0.17913(19) 0.33596(19) 0.0383(7) Uani 1 1 d . V 2
H63A H 0.4141(19) 0.222(2) 0.3263(18) 0.058(10) Uiso 1 1 d . N 2
H63B H 0.4079(18) 0.1644(19) 0.3839(19) 0.053(10) Uiso 1 1 d . O 2
H63C H 0.343(2) 0.198(2) 0.3327(18) 0.059(11) Uiso 1 1 d . P 2
C64 C 0.4785(2) 0.0185(2) 0.3713(2) 0.0460(8) Uani 1 1 d . V 2
H64A H 0.508(3) -0.018(3) 0.369(3) 0.107(18) Uiso 1 1 d . Q 2
H64B H 0.456(2) -0.011(3) 0.402(2) 0.090(15) Uiso 1 1 d . R 2
H64C H 0.497(3) 0.062(3) 0.398(3) 0.114(18) Uiso 1 1 d . S 2
C65 C 0.47322(18) -0.0685(2) 0.2215(2) 0.0448(8) Uani 1 1 d . V 2
H65A H 0.4450(18) -0.107(2) 0.1943(18) 0.055(10) Uiso 1 1 d . T 2
H65B H 0.4954(18) -0.095(2) 0.2712(19) 0.063(11) Uiso 1 1 d . U 2
H65C H 0.507(2) -0.055(2) 0.193(2) 0.072(12) Uiso 1 1 d . V 2
C66 C 0.3840(2) 0.0367(2) 0.09949(18) 0.0413(8) Uani 1 1 d . V 2
H66A H 0.429(2) 0.044(3) 0.089(2) 0.095(15) Uiso 1 1 d . W 2
H66B H 0.361(2) 0.072(3) 0.073(2) 0.082(15) Uiso 1 1 d . X 2
H66C H 0.366(2) -0.014(3) 0.083(2) 0.079(13) Uiso 1 1 d . Y 2
C67 C 0.20241(14) 0.09832(15) 0.27388(16) 0.0322(6) Uani 1 1 d . V 2
C68 C 0.1629(2) 0.1709(2) 0.2904(2) 0.0497(8) Uani 1 1 d . V 2
H68A H 0.1446(17) 0.1996(19) 0.2525(17) 0.043(9) Uiso 1 1 d . Z 2
H68B H 0.1939(19) 0.206(2) 0.3243(19) 0.061(11) Uiso 1 1 d . A 2
H68C H 0.125(2) 0.158(2) 0.3103(18) 0.060(11) Uiso 1 1 d . B 2
C69 C 0.16170(15) 0.11680(17) 0.14488(16) 0.0368(7) Uani 1 1 d . V 2
H69 H 0.1719(15) 0.1752(17) 0.1480(14) 0.034(7) Uiso 1 1 d . C 2
C70 C 0.1826(2) 0.0894(2) 0.07764(18) 0.0492(8) Uani 1 1 d . V 2
H70A H 0.2314(19) 0.0907(19) 0.0810(17) 0.049(10) Uiso 1 1 d . D 2
H70B H 0.1610(18) 0.123(2) 0.0389(18) 0.056(10) Uiso 1 1 d . E 2
H70C H 0.1672(17) 0.034(2) 0.0653(16) 0.048(9) Uiso 1 1 d . F 2
C71 C 0.08135(18) 0.1032(2) 0.1369(2) 0.0495(9) Uani 1 1 d . V 2
H71A H 0.068(2) 0.052(3) 0.126(2) 0.075(13) Uiso 1 1 d . G 2
H71B H 0.056(2) 0.132(2) 0.100(2) 0.067(11) Uiso 1 1 d . H 2
H71C H 0.0655(18) 0.118(2) 0.182(2) 0.063(11) Uiso 1 1 d . I 2
C72 C 0.23982(18) 0.06326(18) 0.39996(15) 0.0419(7) Uani 1 1 d . V 2
H72 H 0.2314(15) 0.1207(18) 0.4121(15) 0.042(8) Uiso 1 1 d . J 2
C73 C 0.3114(2) 0.0430(2) 0.44940(19) 0.0517(9) Uani 1 1 d . V 2
H73A H 0.3310(18) -0.011(2) 0.4378(18) 0.060(11) Uiso 1 1 d . K 2
H73B H 0.3102(19) 0.045(2) 0.500(2) 0.072(12) Uiso 1 1 d . L 2
H73C H 0.3459(17) 0.079(2) 0.4428(16) 0.044(9) Uiso 1 1 d . M 2
C74 C 0.1807(2) 0.0111(2) 0.4156(2) 0.0532(10) Uani 1 1 d . V 2
H74A H 0.136(2) 0.028(2) 0.387(2) 0.072(13) Uiso 1 1 d . N 2
H74B H 0.1813(19) 0.016(2) 0.459(2) 0.062(11) Uiso 1 1 d . O 2
H74C H 0.1874(18) -0.047(2) 0.4050(17) 0.058(10) Uiso 1 1 d . P 2

loop_
_atom_site_aniso_label
_atom_site_aniso_U_11
_atom_site_aniso_U_22
_atom_site_aniso_U_33
_atom_site_aniso_U_23
_atom_site_aniso_U_13
_atom_site_aniso_U_12
Zr1 0.02063(12) 0.02236(13) 0.02359(12) 0.00067(10) 0.00366(9) 0.00079(10)
N1 0.0317(12) 0.0296(12) 0.0238(11) 0.0033(9) 0.0032(9) 0.0018(10)
N2 0.0270(12) 0.0299(12) 0.0325(12) 0.0010(9) 0.0069(9) -0.0025(9)
C1 0.0392(16) 0.0279(14) 0.0294(14) 0.0005(11) 0.0051(12) 0.0033(12)
C2 0.0432(18) 0.0379(16) 0.0286(15) -0.0002(12) -0.0020(13) 0.0062(13)
C3 0.0328(16) 0.0449(18) 0.0374(16) -0.0047(14) -0.0096(13) 0.0092(14)
C4 0.0328(16) 0.0438(17) 0.0363(16) -0.0051(13) 0.0044(13) 0.0070(13)
C5 0.0332(15) 0.0362(15) 0.0254(14) -0.0027(12) -0.0002(12) 0.0058(12)
C6 0.0328(14) 0.0202(13) 0.0282(13) -0.0019(10) 0.0010(11) 0.0021(11)
C7 0.0279(14) 0.0254(14) 0.0292(14) 0.0015(11) 0.0053(11) 0.0020(11)
C8 0.0265(13) 0.0227(13) 0.0317(14) -0.0010(10) 0.0041(11) -0.0004(10)
C9 0.0265(13) 0.0214(13) 0.0337(14) -0.0027(11) 0.0019(11) -0.0050(10)
C10 0.0237(14) 0.0369(16) 0.0346(15) 0.0021(12) 0.0048(12) -0.0021(12)
C11 0.0260(13) 0.0207(13) 0.0366(15) -0.0004(11) -0.0018(11) -0.0002(10)
C12 0.0301(15) 0.0365(16) 0.0319(15) -0.0032(12) 0.0000(12) -0.0005(12)
C13 0.0479(19) 0.0417(18) 0.0368(17) -0.0051(14) 0.0042(15) -0.0003(14)
C14 0.0474(19) 0.0436(18) 0.0354(17) -0.0060(14) -0.0092(15) 0.0032(15)
C15 0.0338(17) 0.0435(18) 0.051(2) -0.0084(15) -0.0126(15) 0.0000(14)
C16 0.0276(15) 0.0379(17) 0.0467(18) -0.0032(14) -0.0001(13) -0.0049(13)
C17 0.0318(14) 0.0275(14) 0.0278(13) -0.0007(11) 0.0079(11) 0.0053(11)
C18 0.0343(15) 0.0278(14) 0.0263(13) -0.0061(11) 0.0047(11) 0.0014(11)
C19 0.0328(15) 0.0319(15) 0.0238(13) -0.0053(11) 0.0013(11) 0.0056(12)
C20 0.0347(15) 0.0325(15) 0.0247(13) 0.0016(11) 0.0086(11) 0.0064(12)
C21 0.0278(14) 0.0350(15) 0.0289(14) 0.0014(11) 0.0091(11) 0.0080(11)
C22 0.0460(19) 0.0291(16) 0.0385(17) -0.0006(14) 0.0054(15) 0.0090(14)
C23 0.0399(18) 0.0300(16) 0.0429(18) -0.0118(14) 0.0054(15) -0.0061(14)
C24 0.0368(17) 0.0426(19) 0.0342(16) -0.0105(15) -0.0079(13) 0.0095(15)
C25 0.058(2) 0.0363(18) 0.0388(18) 0.0078(14) 0.0213(17) 0.0090(17)
C26 0.0303(16) 0.055(2) 0.0424(18) 0.0079(16) 0.0135(14) 0.0065(15)
C27 0.0417(16) 0.0240(13) 0.0273(13) -0.0012(11) 0.0112(12) -0.0015(11)
C28 0.061(2) 0.041(2) 0.050(2) 0.0137(17) 0.020(2) -0.0033(18)
C29 0.0429(17) 0.0284(15) 0.0294(14) 0.0028(12) -0.0033(12) 0.0071(12)
C30 0.0357(18) 0.045(2) 0.045(2) 0.0050(15) -0.0057(15) 0.0137(15)
C31 0.064(2) 0.042(2) 0.0306(16) 0.0041(14) -0.0059(16) 0.0088(18)
C32 0.0296(15) 0.0367(17) 0.0465(17) -0.0021(13) 0.0174(13) -0.0082(12)
C33 0.0249(16) 0.0447(19) 0.057(2) -0.0076(16) 0.0102(14) -0.0028(14)
C34 0.042(2) 0.059(2) 0.054(2) -0.0039(18) 0.0241(17) -0.0014(17)
Zr41 0.02342(13) 0.01979(12) 0.02597(13) -0.00195(10) 0.00509(9) -0.00174(9)
N41 0.0280(12) 0.0269(11) 0.0324(12) 0.0027(10) 0.0036(9) 0.0016(9)
N42 0.0333(13) 0.0284(12) 0.0291(12) -0.0026(9) 0.0093(10) -0.0004(10)
C41 0.0374(16) 0.0309(15) 0.0405(17) 0.0004(13) 0.0024(13) 0.0036(13)
C42 0.0386(18) 0.0329(16) 0.052(2) -0.0004(14) -0.0068(15) 0.0097(14)
C43 0.050(2) 0.0390(17) 0.0365(17) 0.0037(14) -0.0054(15) 0.0032(15)
C44 0.0460(19) 0.0464(19) 0.0385(17) 0.0064(14) 0.0013(15) -0.0063(15)
C45 0.0317(16) 0.0359(16) 0.0404(16) 0.0007(13) 0.0025(13) -0.0018(13)
C46 0.0332(15) 0.0214(13) 0.0404(15) -0.0001(11) 0.0015(12) -0.0029(11)
C47 0.0291(14) 0.0255(14) 0.0331(15) -0.0014(11) 0.0035(12) -0.0011(11)
C48 0.0301(14) 0.0215(13) 0.0316(14) -0.0004(11) 0.0078(12) -0.0031(11)
C49 0.0258(13) 0.0179(12) 0.0291(13) -0.0053(10) 0.0028(10) -0.0022(10)
C50 0.0269(14) 0.0309(15) 0.0270(14) -0.0029(11) 0.0058(11) -0.0021(11)
C51 0.0256(13) 0.0188(12) 0.0277(13) 0.0004(10) 0.0022(10) -0.0035(10)
C52 0.0334(15) 0.0415(17) 0.0241(14) -0.0021(12) 0.0044(12) -0.0015(12)
C53 0.0309(16) 0.0534(19) 0.0345(16) -0.0016(14) 0.0134(13) -0.0008(14)
C54 0.0258(15) 0.0460(18) 0.0429(17) -0.0004(14) 0.0034(13) -0.0043(13)
C55 0.0325(15) 0.0408(16) 0.0294(15) -0.0061(12) 0.0015(12) -0.0041(12)
C56 0.0292(14) 0.0325(15) 0.0277(14) -0.0027(11) 0.0053(11) -0.0046(11)
C57 0.0275(14) 0.0216(13) 0.0402(15) 0.0010(11) 0.0114(12) -0.0047(10)
C58 0.0256(13) 0.0260(13) 0.0394(15) -0.0063(11) 0.0083(11) -0.0073(11)
C59 0.0239(13) 0.0276(14) 0.0398(15) -0.0035(12) 0.0031(11) -0.0059(11)
C60 0.0223(13) 0.0260(13) 0.0489(17) -0.0085(12) 0.0108(12) -0.0048(11)
C61 0.0271(14) 0.0290(14) 0.0367(15) -0.0045(11) 0.0122(12) -0.0067(11)
C62 0.0426(18) 0.0274(15) 0.0478(19) 0.0052(13) 0.0139(16) -0.0047(13)
C63 0.0393(18) 0.0288(16) 0.0476(19) -0.0099(14) 0.0118(15) -0.0077(14)
C64 0.0394(19) 0.040(2) 0.050(2) 0.0000(16) -0.0069(16) -0.0016(16)
C65 0.0358(18) 0.0336(17) 0.067(2) -0.0107(17) 0.0171(17) -0.0001(14)
C66 0.050(2) 0.0390(19) 0.0408(18) -0.0080(15) 0.0218(16) -0.0134(16)
C67 0.0287(14) 0.0225(13) 0.0478(17) -0.0026(12) 0.0136(13) -0.0018(11)
C68 0.056(2) 0.0330(18) 0.064(2) -0.0006(18) 0.021(2) 0.0109(17)
C69 0.0345(16) 0.0272(15) 0.0451(17) 0.0094(13) 0.0016(13) 0.0009(12)
C70 0.053(2) 0.047(2) 0.0413(19) 0.0118(16) -0.0010(16) -0.0012(17)
C71 0.0353(18) 0.040(2) 0.065(2) 0.0101(18) -0.0059(17) 0.0012(15)
C72 0.064(2) 0.0321(16) 0.0338(16) -0.0091(13) 0.0191(15) 0.0013(15)
C73 0.068(3) 0.047(2) 0.0362(19) -0.0064(16) 0.0039(17) -0.0114(19)
C74 0.075(3) 0.051(2) 0.042(2) -0.0037(17) 0.032(2) 0.0008(19)

loop_
_atom_type_symbol
_atom_type_description
_atom_type_scat_dispersion_real
_atom_type_scat_dispersion_imag
_atom_type_scat_source
C C 0.0033 0.0016 'International Tables Vol C Tables 4.2.6.8 and 6.1.1.4'
H H 0.0000 0.0000 'International Tables Vol C Tables 4.2.6.8 and 6.1.1.4'
N N 0.0061 0.0033 'International Tables Vol C Tables 4.2.6.8 and 6.1.1.4'
Zr Zr -2.9673 0.5597 'International Tables Vol C Tables 4.2.6.8 and 6.1.1.4'

loop_
_geom_angle_atom_site_label_1
_geom_angle_atom_site_label_2
_geom_angle_atom_site_label_3
_geom_angle
N2 Zr1 CNT1 114.77(7)
N2 Zr1 N1 59.41(8)
CNT1 Zr1 N1 111.88(6)
N2 Zr1 C10 132.31(9)
CNT1 Zr1 C10 111.29(8)
N1 Zr1 C10 92.60(9)
N2 Zr1 C7 97.99(9)
CNT1 Zr1 C7 113.55(7)
N1 Zr1 C7 134.47(8)
C10 Zr1 C7 73.89(10)
N2 Zr1 C9 99.64(8)
CNT1 Zr1 C9 145.54(7)
N1 Zr1 C9 83.46(8)
C10 Zr1 C9 34.99(9)
C7 Zr1 C9 60.42(8)
N2 Zr1 C8 86.47(8)
CNT1 Zr1 C8 145.88(7)
N1 Zr1 C8 101.84(8)
C10 Zr1 C8 60.59(9)
C7 Zr1 C8 33.60(8)
C9 Zr1 C8 32.26(8)
N2 Zr1 C20 135.94(8)
CNT1 Zr1 C20 28.51(6)
N1 Zr1 C20 135.57(8)
C10 Zr1 C20 91.48(9)
C7 Zr1 C20 88.93(9)
C9 Zr1 C20 121.02(9)
C8 Zr1 C20 118.40(9)
N2 Zr1 C21 135.87(8)
CNT1 Zr1 C21 28.39(6)
N1 Zr1 C21 103.98(8)
C10 Zr1 C21 84.99(9)
C7 Zr1 C21 117.39(9)
C9 Zr1 C21 119.96(9)
C8 Zr1 C21 137.51(9)
C20 Zr1 C21 32.56(8)
N2 Zr1 C19 103.67(8)
CNT1 Zr1 C19 28.19(5)
N1 Zr1 C19 130.54(8)
C10 Zr1 C19 123.03(9)
C7 Zr1 C19 91.08(9)
C9 Zr1 C19 145.43(9)
C8 Zr1 C19 124.54(8)
C20 Zr1 C19 32.42(9)
C21 Zr1 C19 53.60(8)
N2 Zr1 C17 103.65(8)
CNT1 Zr1 C17 28.21(5)
N1 Zr1 C17 83.83(8)
C10 Zr1 C17 111.18(9)
C7 Zr1 C17 141.69(9)
C9 Zr1 C17 142.70(8)
C8 Zr1 C17 169.88(9)
C20 Zr1 C17 53.74(8)
C21 Zr1 C17 32.39(8)
C19 Zr1 C17 53.39(8)
N2 Zr1 C18 86.65(8)
CNT1 Zr1 C18 28.12(6)
N1 Zr1 C18 98.44(8)
C10 Zr1 C18 138.51(9)
C7 Zr1 C18 120.67(8)
C9 Zr1 C18 173.48(9)
C8 Zr1 C18 151.34(8)
C20 Zr1 C18 53.59(9)
C21 Zr1 C18 53.55(9)
C19 Zr1 C18 32.10(8)
C17 Zr1 C18 32.26(8)
C27 N1 C29 120.9(2)
C27 N1 Zr1 92.11(16)
C29 N1 Zr1 143.76(18)
C27 N2 C32 121.7(2)
C27 N2 Zr1 92.55(16)
C32 N2 Zr1 144.34(18)
C2 C1 C6 122.8(3)
C2 C1 H1 119.3(17)
C6 C1 H1 118.0(17)
C1 C2 C3 119.9(3)
C1 C2 H2 120.9(18)
C3 C2 H2 119.2(18)
C4 C3 C2 118.7(3)
C4 C3 H3 120.5(19)
C2 C3 H3 120.8(19)
C3 C4 C5 121.3(3)
C3 C4 H4 119.0(17)
C5 C4 H4 119.7(17)
C4 C5 C6 121.5(3)
C4 C5 H5 117.6(17)
C6 C5 H5 120.8(17)
C5 C6 C1 115.7(2)
C5 C6 C7 123.7(2)
C1 C6 C7 120.5(2)
C8 C7 C6 122.5(2)
C8 C7 Zr1 75.42(14)
C6 C7 Zr1 132.42(18)
C8 C7 H7 114.4(17)
C6 C7 H7 113.4(17)
Zr1 C7 H7 91.6(17)
C9 C8 C7 123.5(2)
C9 C8 Zr1 73.26(15)
C7 C8 Zr1 70.98(14)
C9 C8 H8 119.4(14)
C7 C8 H8 116.5(14)
Zr1 C8 H8 122.8(14)
C8 C9 C10 118.1(2)
C8 C9 C11 119.9(2)
C10 C9 C11 121.8(2)
C8 C9 Zr1 74.48(14)
C10 C9 Zr1 66.03(14)
C11 C9 Zr1 127.34(17)
C9 C10 Zr1 78.98(15)
C9 C10 H10A 116.0(16)
Zr1 C10 H10A 119.0(16)
C9 C10 H10B 114.5(15)
Zr1 C10 H10B 111.3(15)
H10A C10 H10B 113(2)
C12 C11 C16 116.7(3)
C12 C11 C9 122.9(2)
C16 C11 C9 120.4(3)
C13 C12 C11 121.7(3)
C13 C12 H12 117.9(18)
C11 C12 H12 120.4(18)
C12 C13 C14 120.1(3)
C12 C13 H13 121.1(18)
C14 C13 H13 118.8(18)
C15 C14 C13 119.0(3)
C15 C14 H14 120(2)
C13 C14 H14 121(2)
C14 C15 C16 121.4(3)
C14 C15 H15 122(2)
C16 C15 H15 116(2)
C15 C16 C11 121.1(3)
C15 C16 H16 119.7(17)
C11 C16 H16 119.2(17)
C18 C17 C21 107.9(2)
C18 C17 C22 123.7(3)
C21 C17 C22 127.5(3)
C18 C17 Zr1 73.98(14)
C21 C17 Zr1 73.39(14)
C22 C17 Zr1 126.84(19)
C19 C18 C17 108.1(2)
C19 C18 C23 127.9(3)
C17 C18 C23 123.5(3)
C19 C18 Zr1 73.65(14)
C17 C18 Zr1 73.76(14)
C23 C18 Zr1 124.38(19)
C18 C19 C20 108.2(2)
C18 C19 C24 126.1(3)
C20 C19 C24 125.3(3)
C18 C19 Zr1 74.25(14)
C20 C19 Zr1 72.92(14)
C24 C19 Zr1 123.92(19)
C19 C20 C21 108.0(2)
C19 C20 C25 125.8(3)
C21 C20 C25 125.8(3)
C19 C20 Zr1 74.67(14)
C21 C20 Zr1 74.37(14)
C25 C20 Zr1 122.3(2)
C20 C21 C17 107.8(2)
C20 C21 C26 126.4(3)
C17 C21 C26 125.4(3)
C20 C21 Zr1 73.07(14)
C17 C21 Zr1 74.22(14)
C26 C21 Zr1 124.2(2)
C17 C22 H22A 112.2(19)
C17 C22 H22B 115(2)
H22A C22 H22B 102(3)
C17 C22 H22C 109.3(19)
H22A C22 H22C 110(3)
H22B C22 H22C 109(3)
C18 C23 H23A 110(2)
C18 C23 H23B 113(2)
H23A C23 H23B 108(3)
C18 C23 H23C 112(3)
H23A C23 H23C 107(3)
H23B C23 H23C 106(3)
C19 C24 H24A 111.3(19)
C19 C24 H24B 110(3)
H24A C24 H24B 116(3)
C19 C24 H24C 112(3)
H24A C24 H24C 105(3)
H24B C24 H24C 103(3)
C20 C25 H25A 111(2)
C20 C25 H25B 112(2)
H25A C25 H25B 107(3)
C20 C25 H25C 111(2)
H25A C25 H25C 108(3)
H25B C25 H25C 107(3)
C21 C26 H26A 113(2)
C21 C26 H26B 110(2)
H26A C26 H26B 111(3)
C21 C26 H26C 111(2)
H26A C26 H26C 104(3)
H26B C26 H26C 107(3)
N1 C27 N2 112.8(2)
N1 C27 C28 124.0(3)
N2 C27 C28 122.9(3)
C27 C28 H28A 112.3(18)
C27 C28 H28B 106(2)
H28A C28 H28B 115(3)
C27 C28 H28C 109(2)
H28A C28 H28C 104(3)
H28B C28 H28C 110(3)
N1 C29 C30 110.6(2)
N1 C29 C31 112.1(2)
C30 C29 C31 108.2(3)
N1 C29 H29 107.1(15)
C30 C29 H29 107.8(15)
C31 C29 H29 110.9(15)
C29 C30 H30A 107.6(18)
C29 C30 H30B 111.9(18)
H30A C30 H30B 110(2)
C29 C30 H30C 111.8(18)
H30A C30 H30C 107(2)
H30B C30 H30C 108(2)
C29 C31 H31A 111.6(18)
C29 C31 H31B 106(2)
H31A C31 H31B 110(3)
C29 C31 H31C 112.8(18)
H31A C31 H31C 106(3)
H31B C31 H31C 110(3)
N2 C32 C33 110.4(2)
N2 C32 C34 109.3(3)
C33 C32 C34 111.2(3)
N2 C32 H32 111.3(17)
C33 C32 H32 107.7(17)
C34 C32 H32 106.9(17)
C32 C33 H33A 114.1(18)
C32 C33 H33B 108(2)
H33A C33 H33B 108(3)
C32 C33 H33C 109.0(19)
H33A C33 H33C 109(3)
H33B C33 H33C 109(3)
C32 C34 H34A 111(2)
C32 C34 H34B 110(2)
H34A C34 H34B 109(3)
C32 C34 H34C 108.9(18)
H34A C34 H34C 111(3)
H34B C34 H34C 108(3)
CNT2 Zr41 N42 116.30(6)
CNT2 Zr41 N41 112.46(6)
N42 Zr41 N41 59.39(8)
CNT2 Zr41 C50 110.70(7)
N42 Zr41 C50 131.15(9)
N41 Zr41 C50 91.30(9)
CNT2 Zr41 C47 112.44(7)
N42 Zr41 C47 98.83(9)
N41 Zr41 C47 135.08(9)
C50 Zr41 C47 74.14(10)
CNT2 Zr41 C49 145.11(7)
N42 Zr41 C49 98.54(8)
N41 Zr41 C49 82.83(8)
C50 Zr41 C49 35.29(9)
C47 Zr41 C49 60.63(8)
CNT2 Zr41 C48 144.95(7)
N42 Zr41 C48 86.27(8)
N41 Zr41 C48 102.00(8)
C50 Zr41 C48 60.83(9)
C47 Zr41 C48 33.81(9)
C49 Zr41 C48 32.26(8)
CNT2 Zr41 C60 28.31(5)
N42 Zr41 C60 137.28(8)
N41 Zr41 C60 135.74(9)
C50 Zr41 C60 91.34(9)
C47 Zr41 C60 87.77(9)
C49 Zr41 C60 120.78(8)
C48 Zr41 C60 117.57(9)
CNT2 Zr41 C58 28.39(6)
N42 Zr41 C58 87.91(8)
N41 Zr41 C58 99.06(8)
C50 Zr41 C58 138.03(9)
C47 Zr41 C58 120.34(9)
C49 Zr41 C58 173.30(8)
C48 Zr41 C58 151.30(9)
C60 Zr41 C58 53.68(8)
CNT2 Zr41 C61 28.47(6)
N42 Zr41 C61 137.25(8)
N41 Zr41 C61 104.14(8)
C50 Zr41 C61 84.19(9)
C47 Zr41 C61 115.91(9)
C49 Zr41 C61 119.48(8)
C48 Zr41 C61 136.38(9)
C60 Zr41 C61 32.49(9)
C58 Zr41 C61 53.85(8)
CNT2 Zr41 C57 28.30(6)
N42 Zr41 C57 105.01(8)
N41 Zr41 C57 84.31(8)
C50 Zr41 C57 110.14(9)
C47 Zr41 C57 140.59(9)
C49 Zr41 C57 142.27(8)
C48 Zr41 C57 168.72(9)
C60 Zr41 C57 53.59(8)
C58 Zr41 C57 32.51(8)
C61 Zr41 C57 32.36(8)
CNT2 Zr41 C59 28.37(6)
N42 Zr41 C59 104.99(8)
N41 Zr41 C59 131.43(8)
C50 Zr41 C59 122.97(9)
C47 Zr41 C59 90.21(9)
C49 Zr41 C59 145.11(8)
C48 Zr41 C59 123.85(9)
C60 Zr41 C59 32.44(8)
C58 Zr41 C59 32.38(8)
C61 Zr41 C59 53.86(9)
C57 Zr41 C59 53.69(9)
C67 N41 C69 121.0(2)
C67 N41 Zr41 92.05(16)
C69 N41 Zr41 144.07(18)
C67 N42 C72 120.9(2)
C67 N42 Zr41 92.16(16)
C72 N42 Zr41 145.96(19)
C42 C41 C46 121.8(3)
C42 C41 H41 120.6(18)
C46 C41 H41 117.5(18)
C43 C42 C41 121.0(3)
C43 C42 H42 122.6(19)
C41 C42 H42 116.4(19)
C42 C43 C44 118.5(3)
C42 C43 H43 121.7(17)
C44 C43 H43 119.8(17)
C43 C44 C45 120.9(3)
C43 C44 H44 120.3(18)
C45 C44 H44 118.7(18)
C44 C45 C46 121.6(3)
C44 C45 H45 116(2)
C46 C45 H45 123(2)
C45 C46 C41 116.2(3)
C45 C46 C47 123.7(3)
C41 C46 C47 120.1(3)
C48 C47 C46 123.3(3)
C48 C47 Zr41 75.57(15)
C46 C47 Zr41 132.97(18)
C48 C47 H47 115.3(17)
C46 C47 H47 112.4(17)
Zr41 C47 H47 90.2(17)
C49 C48 C47 123.2(3)
C49 C48 Zr41 73.07(14)
C47 C48 Zr41 70.62(15)
C49 C48 H48 118.4(15)
C47 C48 H48 118.3(15)
Zr41 C48 H48 128.6(15)
C48 C49 C50 118.1(2)
C48 C49 C51 120.2(2)
C50 C49 C51 121.6(2)
C48 C49 Zr41 74.67(14)
C50 C49 Zr41 65.83(13)
C51 C49 Zr41 127.10(16)
C49 C50 Zr41 78.88(14)
C49 C50 H50A 117.2(15)
Zr41 C50 H50A 119.8(15)
C49 C50 H50B 115.2(17)
Zr41 C50 H50B 106.1(16)
H50A C50 H50B 115(2)
C56 C51 C52 117.5(2)
C56 C51 C49 120.0(2)
C52 C51 C49 122.5(2)
C53 C52 C51 120.4(3)
C53 C52 H52 119.5(16)
C51 C52 H52 120.1(16)
C54 C53 C52 121.1(3)
C54 C53 H53 121.8(19)
C52 C53 H53 117.1(19)
C55 C54 C53 119.0(3)
C55 C54 H54 125.2(18)
C53 C54 H54 115.8(18)
C54 C55 C56 120.5(3)
C54 C55 H55 120.0(16)
C56 C55 H55 119.5(16)
C55 C56 C51 121.5(3)
C55 C56 H56 120.0(16)
C51 C56 H56 118.4(16)
C61 C57 C58 108.1(2)
C61 C57 C62 127.7(3)
C58 C57 C62 123.4(3)
C61 C57 Zr41 73.62(14)
C58 C57 Zr41 73.47(14)
C62 C57 Zr41 126.85(19)
C59 C58 C57 108.1(2)
C59 C58 C63 127.4(3)
C57 C58 C63 123.8(3)
C59 C58 Zr41 74.35(14)
C57 C58 Zr41 74.02(14)
C63 C58 Zr41 124.85(19)
C58 C59 C60 107.5(2)
C58 C59 C64 125.6(3)
C60 C59 C64 126.4(3)
C58 C59 Zr41 73.27(14)
C60 C59 Zr41 73.22(14)
C64 C59 Zr41 125.4(2)
C61 C60 C59 108.5(2)
C61 C60 C65 124.2(3)
C59 C60 C65 126.8(3)
C61 C60 Zr41 73.85(14)
C59 C60 Zr41 74.34(15)
C65 C60 Zr41 124.43(19)
C57 C61 C60 107.7(2)
C57 C61 C66 127.2(3)
C60 C61 C66 124.7(3)
C57 C61 Zr41 74.02(14)
C60 C61 Zr41 73.66(15)
C66 C61 Zr41 124.11(19)
C57 C62 H62A 108.4(19)
C57 C62 H62B 110(2)
H62A C62 H62B 108(3)
C57 C62 H62C 113(2)
H62A C62 H62C 108(3)
H62B C62 H62C 110(3)
C58 C63 H63A 108(2)
C58 C63 H63B 112(2)
H63A C63 H63B 107(3)
C58 C63 H63C 115(2)
H63A C63 H63C 105(3)
H63B C63 H63C 109(3)
C59 C64 H64A 113(3)
C59 C64 H64B 118(3)
H64A C64 H64B 94(4)
C59 C64 H64C 111(3)
H64A C64 H64C 115(4)
H64B C64 H64C 105(4)
C60 C65 H65A 113(2)
C60 C65 H65B 109.3(19)
H65A C65 H65B 106(3)
C60 C65 H65C 110(2)
H65A C65 H65C 103(3)
H65B C65 H65C 116(3)
C61 C66 H66A 108(3)
C61 C66 H66B 114(3)
H66A C66 H66B 99(3)
C61 C66 H66C 115(2)
H66A C66 H66C 110(4)
H66B C66 H66C 109(4)
N41 C67 N42 113.4(2)
N41 C67 C68 123.9(3)
N42 C67 C68 122.5(3)
C67 C68 H68A 113(2)
C67 C68 H68B 112(2)
H68A C68 H68B 107(3)
C67 C68 H68C 113(2)
H68A C68 H68C 106(3)
H68B C68 H68C 106(3)
N41 C69 C70 110.8(3)
N41 C69 C71 111.7(3)
C70 C69 C71 109.0(3)
N41 C69 H69 110.4(16)
C70 C69 H69 105.4(16)
C71 C69 H69 109.4(16)
C69 C70 H70A 113(2)
C69 C70 H70B 109(2)
H70A C70 H70B 107(3)
C69 C70 H70C 111.8(18)
H70A C70 H70C 106(3)
H70B C70 H70C 109(3)
C69 C71 H71A 113(2)
C69 C71 H71B 111(2)
H71A C71 H71B 105(3)
C69 C71 H71C 112(2)
H71A C71 H71C 108(3)
H71B C71 H71C 109(3)
N42 C72 C73 110.9(3)
N42 C72 C74 109.2(3)
C73 C72 C74 110.7(3)
N42 C72 H72 112.1(16)
C73 C72 H72 103.8(17)
C74 C72 H72 109.9(17)
C72 C73 H73A 112.6(19)
C72 C73 H73B 113(2)
H73A C73 H73B 110(3)
C72 C73 H73C 110(2)
H73A C73 H73C 104(3)
H73B C73 H73C 107(3)
C72 C74 H74A 109(2)
C72 C74 H74B 107(3)
H74A C74 H74B 110(3)
C72 C74 H74C 112.6(19)
H74A C74 H74C 108(3)
H74B C74 H74C 109(3)

loop_
_geom_bond_atom_site_label_1
_geom_bond_atom_site_label_2
_geom_bond_distance
Zr1 N2 2.240(2)
Zr1 CNT1 2.2441(12)
Zr1 N1 2.252(2)
Zr1 C10 2.318(3)
Zr1 C7 2.447(3)
Zr1 C9 2.490(2)
Zr1 C8 2.505(3)
Zr1 C20 2.529(2)
Zr1 C21 2.546(2)
Zr1 C19 2.552(2)
Zr1 C17 2.556(3)
Zr1 C18 2.559(2)
N1 C27 1.335(3)
N1 C29 1.469(3)
N2 C27 1.337(3)
N2 C32 1.462(3)
C1 C2 1.378(4)
C1 C6 1.402(4)
C1 H1 0.93(3)
C2 C3 1.387(4)
C2 H2 0.99(3)
C3 C4 1.372(4)
C3 H3 0.92(3)
C4 C5 1.383(4)
C4 H4 1.01(3)
C5 C6 1.399(4)
C5 H5 0.98(3)
C6 C7 1.472(4)
C7 C8 1.433(4)
C7 H7 0.91(3)
C8 C9 1.388(3)
C8 H8 1.01(2)
C9 C10 1.454(4)
C9 C11 1.486(4)
C10 H10A 0.99(3)
C10 H10B 1.06(3)
C11 C12 1.395(4)
C11 C16 1.398(4)
C12 C13 1.387(4)
C12 H12 0.92(3)
C13 C14 1.389(4)
C13 H13 0.95(3)
C14 C15 1.357(5)
C14 H14 0.94(3)
C15 C16 1.387(4)
C15 H15 0.92(4)
C16 H16 0.95(3)
C17 C18 1.421(4)
C17 C21 1.423(4)
C17 C22 1.495(4)
C18 C19 1.413(4)
C18 C23 1.508(4)
C19 C20 1.418(4)
C19 C24 1.510(4)
C20 C21 1.423(4)
C20 C25 1.496(4)
C21 C26 1.499(4)
C22 H22A 0.94(3)
C22 H22B 0.96(4)
C22 H22C 0.90(3)
C23 H23A 0.88(4)
C23 H23B 0.91(4)
C23 H23C 0.92(4)
C24 H24A 0.95(3)
C24 H24B 0.90(4)
C24 H24C 0.98(5)
C25 H25A 1.00(4)
C25 H25B 0.95(3)
C25 H25C 0.88(4)
C26 H26A 0.97(4)
C26 H26B 0.94(4)
C26 H26C 1.03(4)
C27 C28 1.511(4)
C28 H28A 0.98(3)
C28 H28B 0.94(4)
C28 H28C 0.86(4)
C29 C30 1.520(4)
C29 C31 1.523(4)
C29 H29 1.00(2)
C30 H30A 0.94(3)
C30 H30B 0.96(3)
C30 H30C 1.03(3)
C31 H31A 0.93(3)
C31 H31B 1.00(4)
C31 H31C 1.00(3)
C32 C33 1.513(4)
C32 C34 1.525(4)
C32 H32 0.96(3)
C33 H33A 0.98(3)
C33 H33B 0.93(3)
C33 H33C 1.00(3)
C34 H34A 0.96(4)
C34 H34B 0.88(4)
C34 H34C 1.04(3)
Zr41 CNT2 2.2371(12)
Zr41 N42 2.248(2)
Zr41 N41 2.252(2)
Zr41 C50 2.307(3)
Zr41 C47 2.436(3)
Zr41 C49 2.481(2)
Zr41 C48 2.501(3)
Zr41 C60 2.537(3)
Zr41 C58 2.538(2)
Zr41 C61 2.540(3)
Zr41 C57 2.545(2)
Zr41 C59 2.552(2)
N41 C67 1.332(3)
N41 C69 1.475(3)
N42 C67 1.336(3)
N42 C72 1.467(3)
C41 C42 1.382(4)
C41 C46 1.401(4)
C41 H41 0.94(3)
C42 C43 1.373(5)
C42 H42 0.97(3)
C43 C44 1.378(5)
C43 H43 0.97(3)
C44 C45 1.390(4)
C44 H44 0.91(3)
C45 C46 1.394(4)
C45 H45 0.86(3)
C46 C47 1.470(4)
C47 C48 1.437(4)
C47 H47 0.89(3)
C48 C49 1.384(4)
C48 H48 0.89(2)
C49 C50 1.461(4)
C49 C51 1.493(3)
C50 H50A 0.95(3)
C50 H50B 0.96(3)
C51 C56 1.393(3)
C51 C52 1.395(4)
C52 C53 1.388(4)
C52 H52 0.97(3)
C53 C54 1.377(4)
C53 H53 0.91(3)
C54 C55 1.373(4)
C54 H54 0.94(3)
C55 C56 1.379(4)
C55 H55 0.97(3)
C56 H56 1.00(3)
C57 C61 1.417(4)
C57 C58 1.423(4)
C57 C62 1.500(4)
C58 C59 1.419(4)
C58 C63 1.499(4)
C59 C60 1.422(4)
C59 C64 1.502(4)
C60 C61 1.420(4)
C60 C65 1.507(4)
C61 C66 1.499(4)
C62 H62A 0.96(3)
C62 H62B 0.90(4)
C62 H62C 0.99(4)
C63 H63A 0.92(4)
C63 H63B 0.95(3)
C63 H63C 0.92(4)
C64 H64A 0.85(5)
C64 H64B 0.95(5)
C64 H64C 0.91(5)
C65 H65A 0.93(3)
C65 H65B 1.05(3)
C65 H65C 0.97(4)
C66 H66A 0.93(5)
C66 H66B 0.85(4)
C66 H66C 0.94(4)
C67 C68 1.511(4)
C68 H68A 0.88(3)
C68 H68B 0.98(4)
C68 H68C 0.92(4)
C69 C70 1.512(5)
C69 C71 1.530(4)
C69 H69 1.00(3)
C70 H70A 0.92(3)
C70 H70B 0.96(4)
C70 H70C 0.99(3)
C71 H71A 0.91(4)
C71 H71B 0.91(4)
C71 H71C 1.02(4)
C72 C73 1.518(5)
C72 C74 1.519(5)
C72 H72 1.02(3)
C73 H73A 1.03(4)
C73 H73B 0.98(4)
C73 H73C 0.92(3)
C74 H74A 0.96(4)
C74 H74B 0.84(4)
C74 H74C 1.01(4)
